data_7042144
loop_
_publ_author_name
'Peng, Qingpo'
'Li, Shujun'
'Wang, Ruoya'
'Liu, Shuxia'
'Xie, Linhua'
'Zhai, Jianxin'
'Zhang, Jie'
'Zhao, Qianyi'
'Chen, Xuenian'

_publ_section_title
;
 Lanthanide derivatives of Ta/W mixed-addendum POMs as proton-conducting
 materials.
;
_journal_issue 13
_journal_name_full 'Dalton transactions (Cambridge, England : 2003)'
_journal_page_first 4157
_journal_page_last 4160
_journal_paper_doi 10.1039/c7dt00091j
_journal_volume 46
_journal_year 2017
_chemical_formula_sum 'H78 Nd3 O101 P2 Ta3 W15'
_chemical_formula_weight 5489.88
_space_group_crystal_system monoclinic
_space_group_IT_number 11
_space_group_name_Hall '-P 2yb'
_space_group_name_H-M_alt 'P 1 21/m 1'
_symmetry_space_group_name_Hall '-P 2yb'
_symmetry_space_group_name_H-M 'P 1 21/m 1'
_atom_sites_solution_hydrogens difmap
_audit_creation_method SHELXL-2014/7
_audit_update_record
;
2017-02-11 deposited with the CCDC.
2017-02-20 downloaded from the CCDC.
;
_cell_angle_alpha 90
_cell_angle_beta 109.1719(12)
_cell_angle_gamma 90
_cell_formula_units_Z 2
_cell_length_a 14.2865(8)
_cell_length_b 18.8099(11)
_cell_length_c 16.7573(9)
_cell_measurement_reflns_used 9989
_cell_measurement_temperature 103(2)
_cell_measurement_theta_max 27.53
_cell_measurement_theta_min 2.64
_cell_volume 4253.4(4)
_computing_cell_refinement 'Bruker SAINT'
_computing_data_collection 'Bruker APEX2'
_computing_data_reduction 'Bruker SAINT'
_computing_molecular_graphics Diamond
_computing_publication_material 'Bruker SHELXTL'
_computing_structure_refinement 'SHELXL-2014/7 (Sheldrick, 2014)'
_computing_structure_solution 'SHELXL-2014/7 (Sheldrick, 2014)'
_diffrn_ambient_temperature 103(2)
_diffrn_detector_area_resol_mean '100x100 microns'
_diffrn_measured_fraction_theta_full 1.000
_diffrn_measured_fraction_theta_max 1.000
_diffrn_measurement_device_type 'CCD area detector'
_diffrn_measurement_method 'phi and omega scans'
_diffrn_radiation_type MoK\a
_diffrn_radiation_wavelength 0.71073
_diffrn_reflns_av_R_equivalents 0.1024
_diffrn_reflns_av_unetI/netI 0.0799
_diffrn_reflns_Laue_measured_fraction_full 1.000
_diffrn_reflns_Laue_measured_fraction_max 1.000
_diffrn_reflns_limit_h_max 17
_diffrn_reflns_limit_h_min -17
_diffrn_reflns_limit_k_max 22
_diffrn_reflns_limit_k_min -22
_diffrn_reflns_limit_l_max 19
_diffrn_reflns_limit_l_min -19
_diffrn_reflns_number 54143
_diffrn_reflns_point_group_measured_fraction_full 1.000
_diffrn_reflns_point_group_measured_fraction_max 1.000
_diffrn_reflns_theta_full 25.100
_diffrn_reflns_theta_max 25.100
_diffrn_reflns_theta_min 1.509
_exptl_absorpt_coefficient_mu 25.996
_exptl_absorpt_correction_T_max 0.4228
_exptl_absorpt_correction_T_min 0.1217
_exptl_absorpt_correction_type multi-scan
_exptl_absorpt_process_details
'SADABS 2016/2 (Bruker, 2016) was used for absorption correction. R(int) was 0.1758 before and 0.0940 after correction. The Ratio of minimum to maximum transmission is 0.28. The \l/2 correction factor is 0.0015.'
_exptl_crystal_colour pink
_exptl_crystal_density_diffrn 4.287
_exptl_crystal_description plate
_exptl_crystal_F_000 4850
_exptl_crystal_size_max 0.140
_exptl_crystal_size_mid 0.120
_exptl_crystal_size_min 0.040
_refine_diff_density_max 4.261
_refine_diff_density_min -4.856
_refine_diff_density_rms 0.876
_refine_ls_extinction_method none
_refine_ls_goodness_of_fit_ref 1.100
_refine_ls_hydrogen_treatment constr
_refine_ls_matrix_type full
_refine_ls_number_parameters 403
_refine_ls_number_reflns 7813
_refine_ls_number_restraints 441
_refine_ls_restrained_S_all 1.093
_refine_ls_R_factor_all 0.0740
_refine_ls_R_factor_gt 0.0581
_refine_ls_shift/su_max 0.001
_refine_ls_shift/su_mean 0.000
_refine_ls_structure_factor_coef Fsqd
_refine_ls_weighting_details 'w=1/[\s^2^(Fo^2^)+(0.1306P)^2^] where P=(Fo^2^+2Fc^2^)/3'
_refine_ls_weighting_scheme calc
_refine_ls_wR_factor_gt 0.1695
_refine_ls_wR_factor_ref 0.1990
_reflns_Friedel_coverage 0.000
_reflns_number_gt 6392
_reflns_number_total 7813
_reflns_threshold_expression 'I > 2\s(I)'
_cod_data_source_file c7dt00091j2.cif
_cod_data_source_block 111444
_cod_depositor_comments 'Adding full bibliography for 7042142--7042145.cif.'
_cod_database_code 7042144
_shelx_shelxl_version_number 2014/7
_shelx_space_group_comment
;
The symmetry employed for this shelxl refinement is uniquely defined
by the following loop, which should always be used as a source of
symmetry information in preference to the above space-group names.
They are only intended as comments.
;
_shelx_estimated_absorpt_t_min 0.122
_shelx_estimated_absorpt_t_max 0.423

loop_
_space_group_symop_operation_xyz
'x, y, z'
'-x, y+1/2, -z'
'-x, -y, -z'
'x, -y-1/2, z'

loop_
_atom_site_label
_atom_site_type_symbol
_atom_site_fract_x
_atom_site_fract_y
_atom_site_fract_z
_atom_site_U_iso_or_equiv
_atom_site_adp_type
_atom_site_occupancy
_atom_site_site_symmetry_order
_atom_site_calc_flag
_atom_site_refinement_flags_posn
_atom_site_refinement_flags_adp
_atom_site_refinement_flags_occupancy
Nd1 Nd 0.69557(7) 0.48715(5) 0.20629(7) 0.0281(3) Uani 1 1 d D U .
Nd2 Nd 0.19615(10) 0.7500 0.30641(10) 0.0305(3) Uani 1 2 d S TU P
O1 O 0.77139(2) 0.46848(2) 0.36056(2) 0.124(11) Uani 1 1 d . U .
H1A H 0.7391 0.4959 0.3842 0.186 Uiso 1 1 d R U .
H1B H 0.8340 0.4793 0.3793 0.186 Uiso 1 1 d R U .
O2 O 0.81837(2) 0.68272(2) 0.77804(2) 0.028(3) Uani 1 1 d R U .
O3 O 0.67594(2) 0.75000(2) 0.44896(2) 0.025(4) Uani 1 2 d R TU P
O4 O 0.70122(2) 0.68317(2) 0.58215(2) 0.021(2) Uani 1 1 d R U .
O5 O 0.23738(2) 0.67837(2) 0.43638(2) 0.089(7) Uani 1 1 d R U .
H5A H 0.2858 0.6984 0.4759 0.134 Uiso 1 1 d R U .
H5B H 0.2553 0.6360 0.4263 0.134 Uiso 1 1 d R U .
O5W O -0.00898(2) 0.50969(2) 0.36803(2) 0.121(10) Uani 1 1 d R U .
O010 O 0.96772(2) 0.81961(2) 1.03008(2) 0.031(3) Uani 1 1 d R U .
O011 O 0.78500(2) 0.55943(2) 0.67631(2) 0.023(2) Uani 1 1 d R U .
O012 O 0.86056(2) 0.59616(2) 0.55996(2) 0.029(3) Uani 1 1 d R U .
O013 O 0.72419(2) 0.43062(2) 0.07682(2) 0.030(3) Uani 1 1 d R U .
H01A H 0.7436 0.3869 0.0887 0.045 Uiso 1 1 d R U .
H01B H 0.7691 0.4541 0.0631 0.045 Uiso 1 1 d R U .
O014 O 0.53936(2) 0.75000(2) 0.62027(2) 0.028(4) Uani 1 2 d R TU P
O015 O 0.78064(2) 0.68257(2) 0.93176(2) 0.035(3) Uani 1 1 d R U .
O016 O 0.59606(2) 0.62354(2) 0.86241(2) 0.052(4) Uani 1 1 d R U .
O017 O 0.43486(2) 0.62021(2) 0.59507(2) 0.032(3) Uani 1 1 d R U .
O018 O 0.75998(2) 0.56771(2) 0.83031(2) 0.037(3) Uani 1 1 d R U .
O019 O 0.74148(2) 0.47371(2) 0.53793(2) 0.039(3) Uani 1 1 d R U .
O3W O 0.55635(2) 0.25000(2) 0.93480(2) 0.075(8) Uani 1 2 d R TU P
O01B O 0.68160(2) 0.59739(2) 0.26578(2) 0.032(3) Uani 1 1 d DR U .
H01C H 0.7083 0.6247 0.2249 0.048 Uiso 1 1 d DR U .
O7W O 0.32634(2) 0.75000(2) 0.90077(2) 0.039(5) Uani 1 2 d R TU P
O4W O 0.65139(2) 0.46837(2) 0.91328(2) 0.056(4) Uani 1 1 d R U .
O2W O 0.61103(2) 0.34209(2) 0.82752(2) 0.049(4) Uani 1 1 d R U .
O00F O 1.11644(2) 0.75000(2) 1.00371(2) 0.023(4) Uani 1 2 d R TU P
O01F O 0.82978(2) 0.75000(2) 1.08873(2) 0.039(5) Uani 1 2 d R TU P
O00G O 0.62132(2) 0.36267(2) 0.18777(2) 0.032(3) Uani 1 1 d R U .
H00A H 0.6389 0.3397 0.1499 0.048 Uiso 1 1 d R U .
H00B H 0.5570 0.3661 0.1714 0.048 Uiso 1 1 d R U .
O01G O 0.97254(2) 0.59871(2) 0.75054(2) 0.025(3) Uani 1 1 d R U .
O00H O 1.10317(2) 0.66610(2) 0.87398(2) 0.026(3) Uani 1 1 d R U .
O6W O 0.86448(2) 0.95500(2) 0.04660(2) 0.045(4) Uani 1 1 d R U .
O00I O 1.01955(2) 0.67167(2) 0.63380(2) 0.028(3) Uani 1 1 d R U .
O01I O 1.00992(2) 0.60288(2) 0.48823(2) 0.041(3) Uani 1 1 d R U .
O00J O 0.69928(2) 0.75000(2) 0.29602(2) 0.026(4) Uani 1 2 d R TU P
O01J O 0.06128(2) 0.67627(2) 0.21092(2) 0.054(4) Uani 1 1 d R U .
H01D H 0.0602 0.6349 0.2338 0.081 Uiso 1 1 d R U .
H01E H 0.0720 0.6707 0.1631 0.081 Uiso 1 1 d R U .
O00K O 0.98724(2) 0.75000(2) 0.49715(2) 0.028(4) Uani 1 2 d R TU P
O01K O 0.53476(2) 0.50208(2) 0.09560(2) 0.095(8) Uani 1 1 d R U .
H01F H 0.5222 0.4645 0.0636 0.143 Uiso 1 1 d R U .
H01G H 0.5365 0.5393 0.0653 0.143 Uiso 1 1 d R U .
O00L O 0.50575(2) 0.67922(2) 0.47762(2) 0.022(2) Uani 1 1 d R U .
O01L O 1.16752(2) 0.60107(2) 0.74913(2) 0.035(3) Uani 1 1 d R U .
O00M O 0.23544(2) 0.75000(2) 0.17099(2) 0.032(4) Uani 1 2 d R TU P
H00C H 0.1961 0.7204 0.1357 0.048 Uiso 0.5 1 d R U P
H00D H 0.2966 0.7370 0.1808 0.048 Uiso 0.5 1 d R U P
O01M O 0.55919(2) 0.47599(2) 0.26673(2) 0.068(6) Uani 1 1 d R U .
H01H H 0.5052 0.4630 0.2273 0.102 Uiso 1 1 d R U .
H01I H 0.5499 0.5170 0.2869 0.102 Uiso 1 1 d R U .
O00N O 0.62009(2) 0.63927(2) 0.70851(2) 0.031(3) Uani 1 1 d R U .
O01N O 0.84194(2) 0.75000(2) 0.55696(2) 0.020(3) Uani 1 2 d R TU P
O00O O 0.60308(2) 0.56720(2) 0.56732(2) 0.030(3) Uani 1 1 d R U .
O01O O 0.65428(2) 0.75000(2) 0.80910(2) 0.039(5) Uani 1 2 d R TU P
O00P O 0.82887(2) 0.66273(2) 0.41790(2) 0.028(3) Uani 1 1 d R U .
O01P O 0.68657(2) 0.57795(2) 0.08919(2) 0.110(9) Uani 1 1 d R U .
H01J H 0.6344 0.6044 0.0812 0.165 Uiso 1 1 d R U .
H01K H 0.6829 0.5564 0.0423 0.165 Uiso 1 1 d R U .
O00Q O 1.14664(2) 0.75000(2) 0.76271(2) 0.024(4) Uani 1 2 d R TU P
O01Q O 0.95993(2) 0.75000(2) 0.75181(2) 0.016(3) Uani 1 2 d R TU P
O1W O 0.61254(2) 0.25000(2) 0.29687(2) 0.031(4) Uani 1 2 d R TU P
O01R O 0.85817(2) 0.53579(2) 0.21415(2) 0.081(6) Uani 1 1 d R U .
H01L H 0.8489 0.5741 0.1834 0.122 Uiso 1 1 d R U .
H01M H 0.8913 0.5049 0.1954 0.122 Uiso 1 1 d R U .
O00S O 0.36848(2) 0.75000(2) 0.33142(2) 0.027(4) Uani 1 2 d R TU P
O00T O 1.13655(2) 0.60242(2) 1.03161(2) 0.031(3) Uani 1 1 d R U .
O01T O 0.94216(2) 0.75000(2) 0.89348(2) 0.021(3) Uani 1 2 d R TU P
O00U O 0.68419(2) 0.59472(2) 0.44517(2) 0.025(3) Uani 1 1 d R U .
O00V O 0.54345(2) 0.67569(2) 0.32694(2) 0.018(2) Uani 1 1 d R U .
O00W O 0.95368(2) 0.59744(2) 0.89885(2) 0.027(3) Uani 1 1 d R U .
O00X O 0.90066(2) 0.47296(2) 0.80502(2) 0.053(5) Uani 1 1 d R U .
O8W O 0.43614(2) 0.55224(2) 0.34896(2) 0.036(3) Uani 1 1 d R U .
O00Z O 0.24949(2) 0.87618(2) 0.28423(2) 0.050(4) Uani 1 1 d R U .
H00E H 0.3124 0.8762 0.2905 0.076 Uiso 1 1 d R U .
H00F H 0.2385 0.9047 0.3211 0.076 Uiso 1 1 d R U .
P1 P 0.73164(2) 0.75000(2) 0.54561(2) 0.0179(12) Uani 1 2 d R TU P
P2 P 0.88091(2) 0.75000(2) 0.79583(2) 0.0192(12) Uani 1 2 d R TU P
Ta1 Ta 0.68295(2) 0.65954(2) 0.34772(2) 0.0236(2) Uani 1 1 d DR U .
Ta2 Ta 0.49751(2) 0.75000(2) 0.38591(2) 0.0205(2) Uani 1 2 d R TU P
W1 W 0.93303(2) 0.66040(2) 0.51526(2) 0.0278(2) Uani 1 1 d R U .
W2 W 0.73170(2) 0.56337(2) 0.55404(2) 0.0245(2) Uani 1 1 d R U .
W3 W 0.54473(2) 0.65262(2) 0.58972(2) 0.0236(2) Uani 1 1 d R U .
W4 W 0.68492(2) 0.65205(2) 0.82293(2) 0.0326(2) Uani 1 1 d R U .
W5 W 0.86952(2) 0.56268(2) 0.78874(2) 0.0291(2) Uani 1 1 d R U .
W6 W 1.07332(2) 0.66163(2) 0.74885(2) 0.0230(2) Uani 1 1 d R U .
W7 W 1.05325(2) 0.65904(2) 0.96434(2) 0.0224(2) Uani 1 1 d R U .
W8 W 0.86397(2) 0.75000(2) 0.99927(2) 0.0268(3) Uani 1 2 d R TU P
O10W O 0.36010(2) 0.27814(2) 0.88355(2) 0.050(8) Uani 0.5 1 d R U P
O9W O 0.79087(2) 0.25000(2) 0.43006(2) 0.041(9) Uani 0.5 2 d R TU P
O1B O 0.06500(2) 0.71895(2) 0.36031(2) 0.076(12) Uani 0.5 1 d R U P

loop_
_atom_site_aniso_label
_atom_site_aniso_U_11
_atom_site_aniso_U_22
_atom_site_aniso_U_33
_atom_site_aniso_U_23
_atom_site_aniso_U_13
_atom_site_aniso_U_12
Nd1 0.0321(5) 0.0223(5) 0.0345(6) -0.0022(4) 0.0173(5) 0.0026(4)
Nd2 0.0270(7) 0.0434(8) 0.0225(8) 0.000 0.0102(6) 0.000
O1 0.15(2) 0.15(2) 0.041(12) -0.016(13) 0.002(13) 0.114(18)
O2 0.023(6) 0.031(6) 0.031(7) 0.009(5) 0.010(5) 0.008(5)
O3 0.027(8) 0.025(8) 0.024(9) 0.000 0.010(7) 0.000
O4 0.026(6) 0.023(6) 0.008(6) -0.003(4) -0.002(5) 0.001(5)
O5 0.15(2) 0.064(12) 0.052(13) 0.012(10) 0.030(13) 0.022(13)
O5W 0.13(2) 0.101(17) 0.12(2) -0.032(15) 0.010(17) 0.043(15)
O010 0.036(7) 0.034(6) 0.028(7) -0.013(6) 0.017(6) -0.005(5)
O011 0.024(4) 0.021(4) 0.017(4) 0.000(3) -0.002(3) -0.005(3)
O012 0.039(7) 0.026(6) 0.022(7) -0.006(5) 0.011(6) 0.004(5)
O013 0.028(6) 0.025(6) 0.031(8) 0.003(5) 0.003(6) 0.000(5)
O014 0.018(8) 0.047(9) 0.017(9) 0.000 0.004(7) 0.000
O015 0.034(7) 0.044(7) 0.031(8) 0.004(6) 0.015(6) -0.009(6)
O016 0.034(8) 0.092(12) 0.032(9) 0.028(8) 0.015(7) -0.014(8)
O017 0.026(6) 0.049(8) 0.019(7) -0.001(6) 0.006(5) -0.013(6)
O018 0.033(7) 0.040(7) 0.033(8) 0.008(6) 0.002(6) -0.014(6)
O019 0.042(8) 0.024(6) 0.036(8) -0.004(6) -0.009(6) 0.006(6)
O3W 0.094(19) 0.069(16) 0.051(16) 0.000 0.010(14) 0.000
O01B 0.036(7) 0.037(7) 0.025(7) -0.004(6) 0.013(6) 0.011(5)
O7W 0.036(10) 0.066(13) 0.016(10) 0.000 0.009(8) 0.000
O4W 0.068(11) 0.057(9) 0.039(10) 0.000(8) 0.013(8) 0.010(8)
O2W 0.047(9) 0.065(10) 0.031(9) -0.002(7) 0.008(7) 0.008(7)
O00F 0.024(8) 0.015(7) 0.027(9) 0.000 0.004(7) 0.000
O01F 0.028(9) 0.076(14) 0.009(9) 0.000 0.001(7) 0.000
O00G 0.037(7) 0.024(6) 0.038(8) 0.000(6) 0.016(6) -0.003(5)
O01G 0.035(6) 0.021(5) 0.019(6) -0.001(5) 0.008(5) -0.002(5)
O00H 0.028(6) 0.027(6) 0.022(7) -0.002(5) 0.009(5) -0.003(5)
O6W 0.063(9) 0.038(8) 0.041(9) -0.002(7) 0.025(8) 0.007(7)
O00I 0.033(6) 0.037(6) 0.015(6) 0.000(5) 0.008(5) 0.011(5)
O01I 0.037(7) 0.047(8) 0.040(9) -0.013(7) 0.015(7) 0.011(6)
O00J 0.016(7) 0.042(9) 0.013(8) 0.000 -0.003(6) 0.000
O01J 0.046(9) 0.044(8) 0.066(12) 0.010(8) 0.011(8) 0.009(7)
O00K 0.027(5) 0.035(5) 0.025(6) 0.000 0.015(4) 0.000
O01K 0.095(15) 0.16(2) 0.028(10) 0.020(12) 0.016(10) 0.069(14)
O00L 0.026(6) 0.022(5) 0.020(6) 0.001(5) 0.010(5) 0.001(5)
O01L 0.030(6) 0.043(7) 0.035(8) 0.012(6) 0.018(6) 0.018(6)
O00M 0.026(9) 0.051(11) 0.021(10) 0.000 0.010(8) 0.000
O01M 0.102(14) 0.023(7) 0.118(16) -0.006(8) 0.089(13) -0.011(8)
O00N 0.026(6) 0.034(6) 0.029(7) 0.006(6) 0.001(6) -0.007(5)
O01N 0.008(7) 0.032(8) 0.022(9) 0.000 0.007(6) 0.000
O00O 0.028(6) 0.032(6) 0.023(7) 0.004(5) 0.002(5) -0.012(5)
O01O 0.040(10) 0.051(10) 0.023(10) 0.000 0.005(8) 0.000
O00P 0.027(6) 0.041(7) 0.018(7) -0.004(5) 0.012(5) 0.005(5)
O01P 0.19(3) 0.060(12) 0.085(17) -0.023(12) 0.061(17) -0.026(14)
O00Q 0.022(8) 0.021(7) 0.033(10) 0.000 0.015(7) 0.000
O01Q 0.021(7) 0.014(7) 0.007(7) 0.000 -0.002(6) 0.000
O1W 0.037(10) 0.044(10) 0.012(9) 0.000 0.007(8) 0.000
O01R 0.106(15) 0.053(10) 0.112(17) -0.015(11) 0.073(14) -0.016(10)
O00S 0.030(8) 0.037(9) 0.016(8) 0.000 0.010(7) 0.000
O00T 0.030(6) 0.035(7) 0.025(7) 0.007(6) 0.003(6) -0.003(5)
O01T 0.026(8) 0.025(8) 0.012(8) 0.000 0.007(6) 0.000
O00U 0.032(6) 0.022(5) 0.021(6) 0.003(5) 0.006(5) 0.004(5)
O00V 0.022(5) 0.013(5) 0.019(6) -0.001(4) 0.006(5) 0.000(4)
O00W 0.023(6) 0.034(6) 0.024(7) 0.000(5) 0.006(5) -0.005(5)
O00X 0.038(8) 0.032(7) 0.062(11) 0.012(7) -0.021(7) -0.004(6)
O8W 0.051(8) 0.038(7) 0.020(7) 0.008(6) 0.013(6) -0.006(6)
O00Z 0.043(8) 0.046(8) 0.064(11) 0.002(8) 0.018(8) 0.001(7)
P1 0.024(3) 0.018(3) 0.012(3) 0.000 0.006(2) 0.000
P2 0.022(3) 0.022(3) 0.014(3) 0.000 0.007(3) 0.000
Ta1 0.0265(4) 0.0248(4) 0.0192(4) -0.0026(3) 0.0069(3) 0.0026(3)
Ta2 0.0239(5) 0.0205(5) 0.0177(5) 0.000 0.0075(4) 0.000
W1 0.0239(4) 0.0412(5) 0.0189(4) -0.0048(3) 0.0077(3) 0.0050(3)
W2 0.0294(4) 0.0198(4) 0.0210(4) -0.0001(3) 0.0039(3) 0.0006(3)
W3 0.0244(4) 0.0278(4) 0.0184(4) 0.0028(3) 0.0068(3) -0.0043(3)
W4 0.0277(4) 0.0513(5) 0.0181(4) 0.0053(3) 0.0064(3) -0.0130(3)
W5 0.0334(4) 0.0237(4) 0.0239(5) 0.0051(3) 0.0011(3) -0.0070(3)
W6 0.0245(4) 0.0259(4) 0.0185(4) -0.0021(3) 0.0070(3) 0.0038(3)
W7 0.0232(4) 0.0259(4) 0.0184(4) 0.0020(3) 0.0071(3) -0.0015(3)
W8 0.0222(5) 0.0413(6) 0.0183(6) 0.000 0.0087(4) 0.000
O10W 0.08(2) 0.026(11) 0.055(19) 0.016(12) 0.039(17) 0.004(13)
O9W 0.040(12) 0.052(13) 0.037(13) 0.000 0.021(9) 0.000
O1B 0.070(17) 0.091(19) 0.065(18) -0.010(14) 0.019(14) -0.025(14)

loop_
_atom_type_symbol
_atom_type_description
_atom_type_scat_dispersion_real
_atom_type_scat_dispersion_imag
_atom_type_scat_source
H H 0.0000 0.0000 'International Tables Vol C Tables 4.2.6.8 and 6.1.1.4'
Nd Nd -0.1943 3.0179 'International Tables Vol C Tables 4.2.6.8 and 6.1.1.4'
O O 0.0106 0.0060 'International Tables Vol C Tables 4.2.6.8 and 6.1.1.4'
P P 0.1023 0.0942 'International Tables Vol C Tables 4.2.6.8 and 6.1.1.4'
Ta Ta -0.7052 6.5227 'International Tables Vol C Tables 4.2.6.8 and 6.1.1.4'
W W -0.8490 6.8722 'International Tables Vol C Tables 4.2.6.8 and 6.1.1.4'

loop_
_geom_angle_atom_site_label_1
_geom_angle_atom_site_label_2
_geom_angle_atom_site_label_3
_geom_angle
_geom_angle_site_symmetry_1
_geom_angle_site_symmetry_3
O01B Nd1 O01K 91.8 . .
O01B Nd1 O01R 81.9 . .
O01K Nd1 O01R 129.2 . .
O01B Nd1 O1 75.53(3) . .
O01K Nd1 O1 141.84(4) . .
O01R Nd1 O1 85.14(3) . .
O01B Nd1 O01M 73.3 . .
O01K Nd1 O01M 69.6 . .
O01R Nd1 O01M 149.7 . .
O1 Nd1 O01M 72.25(3) . .
O01B Nd1 O01L 129.3 . 3_766
O01K Nd1 O01L 138.9 . 3_766
O01R Nd1 O01L 66.2 . 3_766
O1 Nd1 O01L 63.94(3) . 3_766
O01M Nd1 O01L 117.8 . 3_766
O01B Nd1 O00G 141.0 . .
O01K Nd1 O00G 76.3 . .
O01R Nd1 O00G 134.2 . .
O1 Nd1 O00G 91.07(3) . .
O01M Nd1 O00G 67.7 . .
O01L Nd1 O00G 71.2 3_766 .
O01B Nd1 O013 142.0 . .
O01K Nd1 O013 77.1 . .
O01R Nd1 O013 77.9 . .
O1 Nd1 O013 133.38(4) . .
O01M Nd1 O013 132.4 . .
O01L Nd1 O013 69.5 3_766 .
O00G Nd1 O013 72.0 . .
O01B Nd1 O01P 75.3 . .
O01K Nd1 O01P 63.0 . .
O01R Nd1 O01P 66.6 . .
O1 Nd1 O01P 141.72(4) . .
O01M Nd1 O01P 121.2 . .
O01L Nd1 O01P 120.6 3_766 .
O00G Nd1 O01P 127.1 . .
O013 Nd1 O01P 67.2 . .
O00S Nd2 O1B 146.14(6) . .
O00S Nd2 O1B 146.14(6) . 4_575
O1B Nd2 O1B 28.1 . 4_575
O00S Nd2 O5 84.9 . .
O1B Nd2 O5 61.6 . .
O1B Nd2 O5 77.9 4_575 .
O00S Nd2 O5 84.9 . 4_575
O1B Nd2 O5 77.9 . 4_575
O1B Nd2 O5 61.6 4_575 4_575
O5 Nd2 O5 66.3 . 4_575
O00S Nd2 O01J 131.2 . .
O1B Nd2 O01J 64.6 . .
O1B Nd2 O01J 80.9 4_575 .
O5 Nd2 O01J 100.0 . .
O5 Nd2 O01J 141.70(6) 4_575 .
O00S Nd2 O01J 131.2 . 4_575
O1B Nd2 O01J 80.9 . 4_575
O1B Nd2 O01J 64.6 4_575 4_575
O5 Nd2 O01J 141.70(6) . 4_575
O5 Nd2 O01J 100.0 4_575 4_575
O01J Nd2 O01J 67.9 . 4_575
O00S Nd2 O00M 68.3 . .
O1B Nd2 O00M 140.62(6) . .
O1B Nd2 O00M 140.62(6) 4_575 .
O5 Nd2 O00M 137.7 . .
O5 Nd2 O00M 137.7 4_575 .
O01J Nd2 O00M 76.9 . .
O01J Nd2 O00M 76.9 4_575 .
O00S Nd2 O00Z 71.5 . 4_575
O1B Nd2 O00Z 97.8 . 4_575
O1B Nd2 O00Z 125.9 4_575 4_575
O5 Nd2 O00Z 67.9 . 4_575
O5 Nd2 O00Z 129.82(6) 4_575 4_575
O01J Nd2 O00Z 66.0 . 4_575
O01J Nd2 O00Z 129.03(6) 4_575 4_575
O00M Nd2 O00Z 72.7 . 4_575
O00S Nd2 O00Z 71.5 . .
O1B Nd2 O00Z 125.9 . .
O1B Nd2 O00Z 97.8 4_575 .
O5 Nd2 O00Z 129.81(6) . .
O5 Nd2 O00Z 67.9 4_575 .
O01J Nd2 O00Z 129.03(6) . .
O01J Nd2 O00Z 66.0 4_575 .
O00M Nd2 O00Z 72.7 . .
O00Z Nd2 O00Z 136.32(6) 4_575 .
P2 O2 W4 129.1 . .
P2 O2 W5 129.3 . .
W4 O2 W5 90.2 . .
P1 O3 Ta2 124.2 . .
P1 O3 Ta1 127.2 . 4_575
Ta2 O3 Ta1 88.5 . 4_575
P1 O3 Ta1 127.2 . .
Ta2 O3 Ta1 88.5 . .
Ta1 O3 Ta1 89.0 4_575 .
P1 O4 W3 128.7 . .
P1 O4 W2 127.5 . .
W3 O4 W2 91.1 . .
W8 O010 W7 124.4 . 4_575
W5 O011 W2 163.8 . .
W1 O012 W2 145.6 . .
W3 O014 W3 147.0 . 4_575
W8 O015 W4 151.3 . .
W4 O018 W5 122.0 . .
Ta1 O01B Nd1 157.1 . .
W7 O00F W7 123.1 4_575 .
W6 O01G W5 155.5 . .
W7 O00H W6 146.7 . .
W6 O00I W1 162.3 . .
Ta1 O00J Ta1 120.7 . 4_575
W1 O00K W1 122.7 4_575 .
W3 O00L Ta2 151.9 . .
W6 O01L Nd1 163.2 . 3_766
W4 O00N W3 164.7 . .
P1 O01N W1 127.5 . .
P1 O01N W1 127.5 . 4_575
W1 O01N W1 90.6 . 4_575
W3 O00O W2 123.5 . .
W4 O01O W4 154.2 . 4_575
W1 O00P Ta1 154.7 . .
W6 O00Q W6 118.2 4_575 .
P2 O01Q W6 129.4 . .
P2 O01Q W6 129.4 . 4_575
W6 O01Q W6 90.9 . 4_575
Ta2 O00S Nd2 160.5 . .
P2 O01T W7 124.8 . 4_575
P2 O01T W7 124.8 . .
W7 O01T W7 92.4 4_575 .
P2 O01T W8 122.3 . .
W7 O01T W8 91.6 4_575 .
W7 O01T W8 91.6 . .
W2 O00U Ta1 154.1 . .
Ta1 O00V Ta2 121.4 . .
W7 O00W W5 150.3 . .
O4 P1 O4 111.3 . 4_575
O4 P1 O01N 111.7 . .
O4 P1 O01N 111.7 4_575 .
O4 P1 O3 107.7 . .
O4 P1 O3 107.7 4_575 .
O01N P1 O3 106.6 . .
O2 P2 O2 112.6 . 4_575
O2 P2 O01Q 112.5 . .
O2 P2 O01Q 112.5 4_575 .
O2 P2 O01T 107.0 . .
O2 P2 O01T 107.0 4_575 .
O01Q P2 O01T 104.6 . .
O01B Ta1 O00V 102.3 . .
O01B Ta1 O00J 101.5 . .
O00V Ta1 O00J 92.8 . .
O01B Ta1 O00P 102.3 . .
O00V Ta1 O00P 154.5 . .
O00J Ta1 O00P 89.0 . .
O01B Ta1 O00U 102.6 . .
O00V Ta1 O00U 88.6 . .
O00J Ta1 O00U 154.9 . .
O00P Ta1 O00U 79.4 . .
O01B Ta1 O3 175.1 . .
O00V Ta1 O3 74.9 . .
O00J Ta1 O3 74.8 . .
O00P Ta1 O3 81.1 . .
O00U Ta1 O3 81.4 . .
O00S Ta2 O00V 101.9 . .
O00S Ta2 O00V 101.9 . 4_575
O00V Ta2 O00V 91.8 . 4_575
O00S Ta2 O00L 100.6 . 4_575
O00V Ta2 O00L 157.0 . 4_575
O00V Ta2 O00L 88.1 4_575 4_575
O00S Ta2 O00L 100.6 . .
O00V Ta2 O00L 88.1 . .
O00V Ta2 O00L 157.0 4_575 .
O00L Ta2 O00L 83.1 4_575 .
O00S Ta2 O3 175.2 . .
O00V Ta2 O3 74.9 . .
O00V Ta2 O3 74.9 4_575 .
O00L Ta2 O3 82.9 4_575 .
O00L Ta2 O3 82.9 . .
O01I W1 O00P 100.7 . .
O01I W1 O012 100.6 . .
O00P W1 O012 88.7 . .
O01I W1 O00K 100.7 . .
O00P W1 O00K 95.2 . .
O012 W1 O00K 157.2 . .
O01I W1 O00I 95.2 . .
O00P W1 O00I 163.7 . .
O012 W1 O00I 85.1 . .
O00K W1 O00I 85.0 . .
O01I W1 O01N 173.2 . .
O00P W1 O01N 83.1 . .
O012 W1 O01N 85.0 . .
O00K W1 O01N 73.2 . .
O00I W1 O01N 81.4 . .
O019 W2 O00U 100.5 . .
O019 W2 O012 101.4 . .
O00U W2 O012 89.0 . .
O019 W2 O00O 100.6 . .
O00U W2 O00O 92.7 . .
O012 W2 O00O 157.2 . .
O019 W2 O011 96.0 . .
O00U W2 O011 163.3 . .
O012 W2 O011 85.4 . .
O00O W2 O011 86.4 . .
O019 W2 O4 172.8 . .
O00U W2 O4 81.9 . .
O012 W2 O4 85.4 . .
O00O W2 O4 72.3 . .
O011 W2 O4 82.0 . .
O017 W3 O00L 100.0 . .
O017 W3 O00O 100.3 . .
O00L W3 O00O 91.9 . .
O017 W3 O014 102.1 . .
O00L W3 O014 89.3 . .
O00O W3 O014 157.1 . .
O017 W3 O00N 96.3 . .
O00L W3 O00N 163.5 . .
O00O W3 O00N 87.8 . .
O014 W3 O00N 84.7 . .
O017 W3 O4 173.3 . .
O00L W3 O4 81.6 . .
O00O W3 O4 73.1 . .
O014 W3 O4 84.4 . .
O00N W3 O4 82.5 . .
O016 W4 O00N 100.3 . .
O016 W4 O01O 100.5 . .
O00N W4 O01O 89.0 . .
O016 W4 O018 100.9 . .
O00N W4 O018 92.2 . .
O01O W4 O018 157.9 . .
O016 W4 O015 96.4 . .
O00N W4 O015 162.8 . .
O01O W4 O015 83.8 . .
O018 W4 O015 88.7 . .
O016 W4 O2 174.0 . .
O00N W4 O2 83.2 . .
O01O W4 O2 84.3 . .
O018 W4 O2 74.0 . .
O015 W4 O2 80.5 . .
O00X W5 O011 99.9 . .
O00X W5 O01G 102.2 . .
O011 W5 O01G 89.3 . .
O00X W5 O018 100.8 . .
O011 W5 O018 91.9 . .
O01G W5 O018 156.4 . .
O00X W5 O00W 97.5 . .
O011 W5 O00W 162.3 . .
O01G W5 O00W 84.0 . .
O018 W5 O00W 87.9 . .
O00X W5 O2 173.6 . .
O011 W5 O2 82.8 . .
O01G W5 O2 83.6 . .
O018 W5 O2 73.2 . .
O00W W5 O2 80.3 . .
O01L W6 O00I 97.2 . .
O01L W6 O01G 100.5 . .
O00I W6 O01G 91.3 . .
O01L W6 O00Q 99.9 . .
O00I W6 O00Q 93.5 . .
O01G W6 O00Q 158.3 . .
O01L W6 O00H 97.2 . .
O00I W6 O00H 165.6 . .
O01G W6 O00H 84.9 . .
O00Q W6 O00H 85.3 . .
O01L W6 O01Q 174.7 . .
O00I W6 O01Q 84.0 . .
O01G W6 O01Q 84.7 . .
O00Q W6 O01Q 74.8 . .
O00H W6 O01Q 81.8 . .
O00T W7 O00H 102.0 . .
O00T W7 O00W 103.3 . .
O00H W7 O00W 89.3 . .
O00T W7 O010 100.7 . 4_575
O00H W7 O010 157.1 . 4_575
O00W W7 O010 87.8 . 4_575
O00T W7 O00F 100.3 . .
O00H W7 O00F 87.4 . .
O00W W7 O00F 156.4 . .
O010 W7 O00F 86.2 4_575 .
O00T W7 O01T 169.6 . .
O00H W7 O01T 85.1 . .
O00W W7 O01T 84.2 . .
O010 W7 O01T 72.0 4_575 .
O00F W7 O01T 72.2 . .
O01F W8 O015 102.9 . 4_575
O01F W8 O015 102.9 . .
O015 W8 O015 86.6 4_575 .
O01F W8 O010 100.4 . 4_575
O015 W8 O010 156.7 4_575 4_575
O015 W8 O010 89.0 . 4_575
O01F W8 O010 100.4 . .
O015 W8 O010 89.0 4_575 .
O015 W8 O010 156.7 . .
O010 W8 O010 86.2 4_575 .
O01F W8 O01T 169.3 . .
O015 W8 O01T 84.8 4_575 .
O015 W8 O01T 84.8 . .
O010 W8 O01T 72.0 4_575 .
O010 W8 O01T 72.0 . .
O1B O1B Nd2 75.9 4_575 .

loop_
_geom_bond_atom_site_label_1
_geom_bond_atom_site_label_2
_geom_bond_distance
_geom_bond_site_symmetry_2
Nd1 O01B 2.3377 .
Nd1 O01K 2.4492(11) .
Nd1 O01R 2.4596 .
Nd1 O1 2.4780(12) .
Nd1 O01M 2.4825 .
Nd1 O01L 2.4854 3_766
Nd1 O00G 2.5470 .
Nd1 O013 2.5665(10) .
Nd1 O01P 2.5726(11) .
Nd2 O00S 2.3577(14) .
Nd2 O1B 2.4041(14) .
Nd2 O1B 2.4041(14) 4_575
Nd2 O5 2.4624(13) .
Nd2 O5 2.4625(13) 4_575
Nd2 O01J 2.4842(12) .
Nd2 O01J 2.4843(12) 4_575
Nd2 O00M 2.5101(15) .
Nd2 O00Z 2.5568 4_575
Nd2 O00Z 2.5569 .
O2 P2 1.5211 .
O2 W4 2.3400 .
O2 W5 2.3618 .
O3 P1 1.5523 .
O3 Ta2 2.4177 .
O3 Ta1 2.4280 4_575
O3 Ta1 2.4280 .
O4 P1 1.5228 .
O4 W3 2.3518 .
O4 W2 2.3715 .
O010 W8 1.9171 .
O010 W7 1.9371 4_575
O011 W5 1.8754 .
O011 W2 1.9387 .
O012 W1 1.8980 .
O012 W2 1.9130 .
O014 W3 1.9102 .
O014 W3 1.9102 4_575
O015 W8 1.8496 .
O015 W4 1.9717 .
O016 W4 1.6996 .
O017 W3 1.7135 .
O018 W4 1.8960 .
O018 W5 1.9129 .
O019 W2 1.7209 .
O01B Ta1 1.7986 .
O00F W7 1.9458 4_575
O00F W7 1.9459 .
O01F W8 1.7225 .
O01G W6 1.8712 .
O01G W5 1.9115 .
O00H W7 1.8784 .
O00H W6 1.9996 .
O00I W6 1.8357 .
O00I W1 1.9764 .
O01I W1 1.7056 .
O00J Ta1 1.9578 .
O00J Ta1 1.9578 4_575
O00K W1 1.9200 4_575
O00K W1 1.9201 .
O00L W3 1.8445 .
O00L Ta2 2.0073 .
O01L W6 1.7620 .
O01L Nd1 2.4855 3_766
O00N W4 1.8508 .
O00N W3 1.9435 .
O01N P1 1.5240 .
O01N W1 2.3706 .
O01N W1 2.3706 4_575
O00O W3 1.9034 .
O00O W2 1.9235 .
O01O W4 1.8903 .
O01O W4 1.8903 4_575
O00P W1 1.8120 .
O00P Ta1 2.0304 .
O00Q W6 1.9376 4_575
O00Q W6 1.9376 .
O01Q P2 1.5380 .
O01Q W6 2.3329 .
O01Q W6 2.3329 4_575
O00S Ta2 1.7681 .
O00T W7 1.7147 .
O01T P2 1.5821 .
O01T W7 2.3703 4_575
O01T W7 2.3703 .
O01T W8 2.3856 .
O00U W2 1.8230 .
O00U Ta1 2.0334 .
O00V Ta1 1.9312 .
O00V Ta2 1.9460 .
O00W W7 1.8828 .
O00W W5 1.9546 .
O00X W5 1.7438 .
P1 O4 1.5228 4_575
P2 O2 1.5211 4_575
Ta2 O00V 1.9460 4_575
Ta2 O00L 2.0073 4_575
W7 O010 1.9371 4_575
W8 O015 1.8496 4_575
W8 O010 1.9171 4_575
O10W O10W 1.0585 4_565
O1B O1B 1.1681 4_575
